data_4022326
loop_
_publ_author_name
'Masami Sakamoto'
'Takuya Iwamoto'
'Naoyuki Nono'
'Masaru Ando'
'Wataru Arai'
'Takashi Mino'
'Tsutomu Fujita'

_publ_contact_author_address
;
Faculty of Engineering, Chiba University
;
_publ_contact_author_email saka@tc.chiba-u.ac.jp
_publ_contact_author_fax 81+43-290-3401
_publ_contact_author_name 'Masami Sakamoto'
_publ_contact_author_phone 81+43-290-3387
_publ_section_title
;
 Memory of Chirality Generated by Spontaneous Crystallization
 and Asymmetric Synthesis Using the Frozen Chirality
;
_journal_name_full 'Journal of Organic Chemistry'
_journal_page_first 942
_journal_page_last 946
_journal_paper_doi 10.1021/jo0266689
_journal_volume 68
_journal_year 2003
_chemical_compound_source 'Local laboratory'
_chemical_formula_moiety 'C25 H25 N O3 '
_chemical_formula_sum 'C25 H25 N O3'
_chemical_formula_weight 387.479
_chemical_name_systematic
;
   ?
;
_space_group_IT_number 19
_symmetry_cell_setting orthorhombic
_symmetry_space_group_name_Hall 'P 2ac 2ab'
_symmetry_space_group_name_H-M 'P 21 21 21'
_atom_sites_solution_hydrogens mixed
_atom_sites_solution_primary direct
_atom_sites_solution_secondary difmap
_audit_creation_method maXus
_cell_angle_alpha 90.00
_cell_angle_beta 90.00
_cell_angle_gamma 90.00
_cell_formula_units_Z 4
_cell_length_a 12.774(3)
_cell_length_b 21.130(5)
_cell_length_c 7.766(3)
_cell_measurement_reflns_used 22
_cell_measurement_temperature 298
_cell_measurement_theta_max 140
_cell_measurement_theta_min 3
_cell_volume 2096.0(10)
_computing_cell_refinement 'MXC(MAC Science)'
_computing_data_collection 'MXC(MAC Science)'
_computing_data_reduction 'maXus (Mackay et al., 1999)'
_computing_molecular_graphics 'Ortep (Johnson, 1976)'
_computing_publication_material 'maxus(Mackay et al., 1999)'
_computing_structure_refinement 'maxus(Mackay et al., 1999)'
_computing_structure_solution 'SIR92 (Altomare et al., 1994)'
_diffrn_measurement_device 'Mac Science MXC18'
_diffrn_measurement_method '\q \w scans'
_diffrn_orient_matrix_type X=UH
_diffrn_orient_matrix_UB_11 -0.03380
_diffrn_orient_matrix_UB_12 0.04136
_diffrn_orient_matrix_UB_13 -0.02875
_diffrn_orient_matrix_UB_21 -0.06997
_diffrn_orient_matrix_UB_22 -0.02118
_diffrn_orient_matrix_UB_23 -0.00316
_diffrn_orient_matrix_UB_31 -0.00953
_diffrn_orient_matrix_UB_32 0.00899
_diffrn_orient_matrix_UB_33 0.12549
_diffrn_radiation_source 'fine-focus sealed tube'
_diffrn_radiation_type ' CuK\a'
_diffrn_radiation_wavelength_id all
_diffrn_reflns_limit_h_max 0
_diffrn_reflns_limit_h_min -15
_diffrn_reflns_limit_k_max 25
_diffrn_reflns_limit_k_min 0
_diffrn_reflns_limit_l_max 9
_diffrn_reflns_limit_l_min 0
_diffrn_reflns_number 2315
_diffrn_reflns_theta_max 69.91
_diffrn_standards_decay_% 2.954
_diffrn_standards_interval_time 648
_diffrn_standards_number 3
_exptl_absorpt_coefficient_mu 0.64
_exptl_absorpt_correction_type none
_exptl_crystal_colour Colourless
_exptl_crystal_density_diffrn 1.228
_exptl_crystal_density_method 'not measured'
_exptl_crystal_description Cube
_exptl_crystal_F_000 824
_refine_ls_abs_structure_details
;
;
_refine_ls_extinction_method none
_refine_ls_goodness_of_fit_all 2.605
_refine_ls_goodness_of_fit_gt 2.534
_refine_ls_goodness_of_fit_ref 2.534
_refine_ls_hydrogen_treatment refxyz
_refine_ls_matrix_type full
_refine_ls_number_parameters 322
_refine_ls_number_reflns 1530
_refine_ls_R_factor_all 0.083
_refine_ls_R_factor_gt 0.057
_refine_ls_shift/su_max 0.188
_refine_ls_shift/su_mean 0.014
_refine_ls_structure_factor_coef F
_refine_ls_weighting_details ' w = exp ( 10.00 sin(\q)/\l^2^ )/ s^2^(Fo^2^) + 0.03000 * Fo^2^'
_refine_ls_weighting_scheme sigma
_refine_ls_wR_factor_all 0.073
_refine_ls_wR_factor_gt 0.073
_refine_ls_wR_factor_ref 0.073
_reflns_d_resolution_high 0.64
_reflns_d_resolution_low 2.34
_reflns_limit_h_max 15
_reflns_limit_h_min 0
_reflns_limit_k_max 25
_reflns_limit_k_min 0
_reflns_limit_l_max 15
_reflns_limit_l_min 0
_reflns_number_gt 1530
_reflns_number_total 2289
_reflns_threshold_expression 'I> 3.00 sigma(I)'
_cod_data_source_file jo0266689si20030205_101559.cif
_cod_data_source_block global
_cod_depositor_comments
;
The following automatic conversions were performed:
'_symmetry_cell_setting' value 'Orthorhombic' changed to 'orthorhombic'
according to '/home/saulius/struct/CIF-dictionaries/cif_core.dic'
dictionary named 'cif_core.dic' version 2.4.1 from 2010-06-29.

Automatic conversion script
Id: cif_fix_enum 1527 2010-12-29 10:47:43Z saulius 

The following automatic conversions were performed:

'_atom_site_adp_type' tag value 'Uij' was replaced with 'Uani' value
29 times.

Automatic conversion script
Id: cif_fix_values 1646 2011-03-28 12:23:43Z adriana 

The following automatic conversions were performed:

'_atom_sites_solution_hydrogens' value 'geom, diff' was changed to
'mixed'.

Automatic conversion script
Id: cif_fix_values 6452 2018-10-05 10:23:21Z andrius 
;
_cod_original_formula_sum 'C25 H25 N O3 '
_cod_database_code 4022326

loop_
_symmetry_equiv_pos_as_xyz
+X,+Y,+Z
'-X+ 1/2,-Y,+Z+ 1/2'
'+X+ 1/2,-Y+ 1/2,-Z'
'-X,+Y+ 1/2,-Z+ 1/2'

loop_
_atom_site_label
_atom_site_fract_x
_atom_site_fract_y
_atom_site_fract_z
_atom_site_U_iso_or_equiv
_atom_site_occupancy
_atom_site_adp_type
N1 0.10340(10) 0.12299(7) 0.2514(2) 0.0524(8) 1.00 Uani
O2 -0.05250(10) 0.04372(7) 0.4178(2) 0.0750(10) 1.00 Uani
O3 -0.02580(10) 0.18338(7) 0.1357(3) 0.0820(10) 1.00 Uani
O4 0.19950(10) 0.05708(7) 0.4222(3) 0.0830(10) 1.00 Uani
C5 -0.0202(2) 0.07770(8) 0.0408(3) 0.0530(10) 1.00 Uani
C6 0.0441(2) -0.04628(9) 0.3241(3) 0.0540(10) 1.00 Uani
C7 0.1653(2) 0.21492(8) 0.4196(3) 0.0540(10) 1.00 Uani
C8 0.1735(2) 0.17648(9) 0.2748(3) 0.0530(10) 1.00 Uani
C9 0.1213(2) 0.06750(9) 0.3410(3) 0.0560(10) 1.00 Uani
C10 0.0500(2) 0.04190(10) -0.0383(3) 0.0610(10) 1.00 Uani
C11 0.2309(2) 0.26724(9) 0.4343(3) 0.0650(10) 1.00 Uani
C12 0.0284(2) 0.02183(9) 0.3604(3) 0.0560(10) 1.00 Uani
C13 0.3021(2) 0.27910(10) 0.2987(4) 0.079(2) 1.00 Uani
C14 0.1312(2) -0.06714(9) 0.2368(3) 0.0640(10) 1.00 Uani
C15 0.2455(2) 0.18820(10) 0.1469(4) 0.0720(10) 1.00 Uani
C16 -0.0343(2) -0.08870(10) 0.3708(3) 0.0680(10) 1.00 Uani
C17 0.0627(3) -0.17190(10) 0.2384(4) 0.080(2) 1.00 Uani
C18 0.0151(2) 0.13203(8) 0.1455(3) 0.0540(10) 1.00 Uani
C19 -0.0235(2) -0.15230(10) 0.3259(4) 0.078(2) 1.00 Uani
C20 0.0850(2) 0.20030(10) 0.5592(4) 0.074(2) 1.00 Uani
C21 0.2272(3) 0.31170(10) 0.5864(5) 0.093(2) 1.00 Uani
C22 0.0209(3) -0.01140(10) -0.1552(4) 0.085(2) 1.00 Uani
C23 -0.1352(2) 0.07020(10) 0.0170(4) 0.0780(10) 1.00 Uani
C24 0.1401(2) -0.13090(10) 0.1923(4) 0.0780(10) 1.00 Uani
C25 0.3103(2) 0.24070(10) 0.1607(4) 0.083(2) 1.00 Uani
C26 0.0899(3) 0.2424(2) 0.7099(5) 0.149(3) 1.00 Uani
C27 -0.0943(4) -0.0218(2) -0.1657(5) 0.132(3) 1.00 Uani
C28 0.1519(6) 0.2920(2) 0.7132(6) 0.214(5) 1.00 Uani
C29 -0.1587(3) 0.0210(2) -0.1120(10) 0.244(5) 1.00 Uani
H22A 0.041(2) 0.0010(10) -0.286(4) 0.099(9) 1.00 Uiso
H15 0.243(2) 0.1670(10) 0.032(3) 0.059(6) 1.00 Uiso
H13 0.336(2) 0.3130(10) 0.305(4) 0.100(10) 1.00 Uiso
H20A 0.019(2) 0.1970(10) 0.505(3) 0.070(7) 1.00 Uiso
H16 -0.093(2) -0.0760(10) 0.432(3) 0.068(7) 1.00 Uiso
H14 0.1860(10) -0.0382(9) 0.186(3) 0.049(5) 1.00 Uiso
H19 -0.077(2) -0.1790(10) 0.392(4) 0.120(10) 1.00 Uiso
H10 0.121(2) 0.0511(9) -0.025(3) 0.046(5) 1.00 Uiso
H24 0.196(2) -0.1390(10) 0.121(4) 0.130(10) 1.00 Uiso
H17 0.063(2) -0.2140(10) 0.195(4) 0.110(10) 1.00 Uiso
H20B 0.086(2) 0.1620(10) 0.591(3) 0.079(8) 1.00 Uiso
H25 0.352(2) 0.2530(10) 0.060(3) 0.077(8) 1.00 Uiso
H21A 0.301(4) 0.322(2) 0.603(6) 0.21(2) 1.00 Uiso
H22B 0.065(2) -0.0470(10) -0.117(3) 0.078(8) 1.00 Uiso
H21B 0.208(4) 0.355(2) 0.509(7) 0.25(2) 1.00 Uiso
H23A -0.167(3) 0.111(2) -0.004(5) 0.050(10) 1.00 Uiso
H23B -0.1650(10) 0.0517(7) 0.119(2) 0.050(3) 1.00 Uiso
H29A -0.156(4) 0.049(3) -0.209(8) 0.05(3) 1.00 Uiso
H29B -0.229(3) 0.007(2) -0.095(6) 0.05(2) 1.00 Uiso
H27A -0.108(5) -0.053(3) -0.080(9) 0.05(4) 1.00 Uiso
H27B -0.108(3) -0.0390(10) -0.278(5) 0.050(10) 1.00 Uiso
H26A 0.128(3) 0.218(2) 0.792(5) 0.050(10) 1.00 Uiso
H26B 0.018579 0.246591 0.746954 0.050000 1.00 Uiso
H28A 0.100620 0.321693 0.672533 0.050000 1.00 Uiso
H28B 0.176831 0.305165 0.824232 0.050000 1.00 Uiso

loop_
_atom_site_aniso_label
_atom_site_aniso_U_11
_atom_site_aniso_U_22
_atom_site_aniso_U_33
_atom_site_aniso_U_12
_atom_site_aniso_U_13
_atom_site_aniso_U_23
N1 0.0589(9) 0.0444(7) 0.0541(9) -.0002(7) -.0074(8) 0.0035(6)
O2 0.0830(10) 0.0656(9) 0.0770(10) 0.0102(8) 0.0243(9) -.0015(8)
O3 0.0840(10) 0.0503(7) 0.1120(10) 0.0170(7) -.0300(10) -.0093(9)
O4 0.0840(10) 0.0574(8) 0.1090(10) -.0020(7) -.0410(10) 0.0125(9)
C5 0.0600(10) 0.0495(8) 0.0500(10) -.0010(8) -.0054(9) 0.0036(8)
C6 0.0650(10) 0.0468(8) 0.0510(10) 0.0061(8) -.0008(9) 0.0076(8)
C7 0.0590(10) 0.0473(8) 0.0540(10) 0.0064(8) -.0070(10) 0.0000(8)
C8 0.0590(10) 0.0478(8) 0.0520(10) -.0005(8) -.0051(9) 0.0048(8)
C9 0.0640(10) 0.0484(9) 0.0570(10) 0.0057(8) -.0120(10) 0.0008(9)
C10 0.0760(10) 0.0610(10) 0.0470(10) 0.0080(10) 0.0020(10) 0.0044(9)
C11 0.0710(10) 0.0479(9) 0.077(2) 0.0048(9) -.0250(10) -.0010(10)
C12 0.0670(10) 0.0516(9) 0.0480(10) 0.0030(9) 0.0010(10) 0.0047(9)
C13 0.0670(10) 0.0690(10) 0.101(2) -.0140(10) -.0080(10) 0.0120(10)
C14 0.0660(10) 0.0471(9) 0.0800(10) 0.0044(9) 0.0050(10) 0.0100(10)
C15 0.0690(10) 0.0790(10) 0.0670(10) -.0110(10) 0.0050(10) -.0010(10)
C16 0.0720(10) 0.0700(10) 0.0600(10) -.0130(10) 0.0090(10) 0.0010(10)
C17 0.112(2) 0.0460(10) 0.082(2) 0.0020(10) -.004(2) 0.0010(10)
C18 0.0570(10) 0.0464(8) 0.0590(10) 0.0024(8) -.0090(10) 0.0041(8)
C19 0.093(2) 0.0590(10) 0.082(2) -.0210(10) -.002(2) 0.0120(10)
C20 0.077(2) 0.080(2) 0.065(2) 0.0030(10) 0.0030(10) -.0110(10)
C21 0.109(2) 0.072(2) 0.099(2) 0.004(2) -.009(2) -.031(2)
C22 0.128(2) 0.0760(10) 0.0520(10) 0.021(2) -.012(2) -.0140(10)
C23 0.0640(10) 0.0760(10) 0.094(2) -.0010(10) -.0140(10) -.0110(10)
C24 0.091(2) 0.0520(10) 0.092(2) 0.0110(10) 0.009(2) 0.0040(10)
C25 0.073(2) 0.097(2) 0.079(2) -.0210(10) 0.008(2) 0.013(2)
C26 0.117(3) 0.223(5) 0.109(3) -.043(3) 0.038(2) -.090(3)
C27 0.167(4) 0.115(3) 0.114(3) -.064(3) 0.023(3) -.054(2)
C28 0.410(10) 0.104(3) 0.132(4) -.084(4) 0.112(5) -.061(3)
C29 0.098(3) 0.214(5) 0.420(10) 0.026(3) -.109(5) -.204(6)

loop_
_atom_type_symbol
_atom_type_description
_atom_type_scat_dispersion_real
_atom_type_scat_dispersion_imag
_atom_type_scat_source
'C ' 'C ' 0.0181 0.0091 'Waasmaier & Kirfel, 1995'
'H ' 'H ' 0.0000 0.0000 'Waasmaier & Kirfel, 1995'
'O ' 'O ' 0.0492 0.0322 'Waasmaier & Kirfel, 1995'
'N ' 'N ' 0.0311 0.0180 'Waasmaier & Kirfel, 1995'

loop_
_diffrn_radiation_wavelength
1.54178

loop_
_geom_angle_atom_site_label_1
_geom_angle_atom_site_label_2
_geom_angle_atom_site_label_3
_geom_angle
C8 N1 C9 119.6(2)
C8 N1 C18 117.4(2)
C9 N1 C18 122.8(2)
C10 C5 C18 119.5(2)
C10 C5 C23 123.3(3)
C18 C5 C23 116.9(2)
C12 C6 C14 121.0(2)
C12 C6 C16 118.6(2)
C14 C6 C16 120.3(2)
C8 C7 C11 119.0(3)
C8 C7 C20 120.5(2)
C11 C7 C20 120.5(3)
N1 C8 C7 120.6(2)
N1 C8 C15 117.5(2)
C7 C8 C15 121.9(2)
N1 C9 O4 123.8(2)
N1 C9 C12 117.0(2)
O4 C9 C12 118.4(2)
C5 C10 C22 122.9(3)
C7 C11 C13 117.8(3)
C7 C11 C21 122.7(3)
C13 C11 C21 119.5(3)
O2 C12 C6 123.7(2)
O2 C12 C9 116.9(2)
C6 C12 C9 119.2(2)
C11 C13 C25 122.4(3)
C6 C14 C24 119.8(3)
C8 C15 C25 119.2(3)
C6 C16 C19 118.9(3)
C19 C17 C24 121.7(3)
N1 C18 O3 120.3(2)
N1 C18 C5 117.4(2)
O3 C18 C5 122.2(2)
C16 C19 C17 120.0(3)
C7 C20 C26 114.5(3)
C11 C21 C28 112.1(3)
C10 C22 C27 113.0(3)
C5 C23 C29 111.2(3)
C14 C24 C17 119.4(3)
C13 C25 C15 119.7(3)
C20 C26 C28 121.6(4)
C22 C27 C29 120.5(3)
C21 C28 C26 128.3(4)
C23 C29 C27 125.8(4)
C5 C10 H10 119.2(13)
C22 C10 H10 117.8(13)
C11 C13 H13 116.(2)
C25 C13 H13 121.(2)
C6 C14 H14 124.0(11)
C24 C14 H14 115.6(11)
C8 C15 H15 122.8(13)
C25 C15 H15 116.7(13)
C6 C16 H16 122.3(15)
C19 C16 H16 118.8(15)
C19 C17 H17 117.5(19)
C24 C17 H17 120.2(19)
C16 C19 H19 109.7(17)
C17 C19 H19 128.7(17)
C7 C20 H20A 107.4(16)
C7 C20 H20B 113.3(19)
C26 C20 H20A 116.2(15)
C26 C20 H20B 110.(2)
H20A C20 H20B 94.(2)
C11 C21 H21A 103.(3)
C11 C21 H21B 95.(3)
C28 C21 H21A 128.(3)
C28 C21 H21B 117.(3)
H21A C21 H21B 96.(3)
C10 C22 H22A 109.0(15)
C10 C22 H22B 104.7(15)
C27 C22 H22A 102.7(17)
C27 C22 H22B 117.6(15)
H22A C22 H22B 110.(2)
C5 C23 H23A 110.2(3)
C5 C23 H23B 109.0(3)
C29 C23 H23A 115.3(4)
C29 C23 H23B 101.1(4)
H23A C23 H23B 109.5(3)
C14 C24 H24 114.(2)
C17 C24 H24 127.(2)
C13 C25 H25 120.8(15)
C15 C25 H25 118.6(15)
C20 C26 H26A 102.8(4)
C20 C26 H26B 104.7(4)
C28 C26 H26A 96.7(5)
C28 C26 H26B 119.5(6)
H26A C26 H26B 109.5(5)
C22 C27 H27A 104.0(5)
C22 C27 H27B 106.5(4)
C29 C27 H27A 98.4(5)
C29 C27 H27B 116.4(6)
H27A C27 H27B 109.5(3)
C21 C28 H28A 92.4(4)
C21 C28 H28B 108.0(6)
C26 C28 H28A 95.9(7)
C26 C28 H28B 116.7(5)
H28A C28 H28B 109.5(4)
C23 C29 H29A 95.6(4)
C23 C29 H29B 108.9(6)
C27 C29 H29A 98.3(7)
C27 C29 H29B 115.0(5)
H29A C29 H29B 109.5(5)

loop_
_geom_bond_atom_site_label_1
_geom_bond_atom_site_label_2
_geom_bond_distance
N1 C8 1.454(2)
N1 C9 1.383(2)
N1 C18 1.409(2)
O2 C12 1.217(3)
O3 C18 1.206(2)
O4 C9 1.202(2)
C5 C10 1.324(3)
C5 C18 1.477(3)
C5 C23 1.489(3)
C6 C12 1.480(2)
C6 C14 1.375(3)
C6 C16 1.392(3)
C7 C8 1.391(3)
C7 C11 1.392(3)
C7 C20 1.524(3)
C8 C15 1.376(3)
C9 C12 1.537(3)
C10 C22 1.494(3)
C11 C13 1.413(4)
C11 C21 1.510(4)
C13 C25 1.349(4)
C14 C24 1.395(3)
C15 C25 1.387(3)
C16 C19 1.395(3)
C17 C19 1.359(4)
C17 C24 1.363(4)
C20 C26 1.471(4)
C21 C28 1.439(6)
C22 C27 1.491(5)
C23 C29 1.472(5)
C26 C28 1.314(6)
C27 C29 1.292(5)
C10 H10 0.94(2)
C13 H13 0.85(3)
C14 H14 1.01(2)
C15 H15 1.00(2)
C16 H16 0.92(2)
C17 H17 0.95(3)
C19 H19 1.02(3)
C20 H20A 0.95(2)
C20 H20B 0.84(2)
C21 H21A 0.97(5)
C21 H21B 1.11(5)
C22 H22A 1.08(3)
C22 H22B 0.99(2)
C23 H23A 0.960(3)
C23 H23B 0.960(3)
C24 H24 0.92(3)
C25 H25 0.99(2)
C26 H26A 0.960(6)
C26 H26B 0.960(4)
C27 H27A 0.960(4)
C27 H27B 0.960(4)
C28 H28A 0.960(7)
C28 H28B 0.960(5)
C29 H29A 0.960(8)
C29 H29B 0.960(5)

loop_
_geom_torsion_atom_site_label_1
_geom_torsion_atom_site_label_2
_geom_torsion_atom_site_label_3
_geom_torsion_atom_site_label_4
_geom_torsion
C8 N1 C9 O4 -10.0(2)
C9 N1 C8 C7 -78.4(3)
C8 N1 C9 C12 159.9(3)
C9 N1 C8 C15 103.3(3)
C8 N1 C18 O3 -30.9(2)
C8 N1 C18 C5 145.5(3)
C18 N1 C8 C7 97.4(3)
C18 N1 C8 C15 -80.9(3)
C9 N1 C18 O3 144.7(3)
C18 N1 C9 O4 174.5(4)
C9 N1 C18 C5 -38.9(2)
C18 N1 C9 C12 -15.6(2)
C10 C5 C18 N1 -41.9(3)
C10 C5 C18 O3 134.3(3)
C18 C5 C10 C22 -176.1(4)
C23 C5 C10 C22 -2.3(3)
C10 C5 C23 C29 -3.2(4)
C23 C5 C18 N1 143.9(3)
C23 C5 C18 O3 -39.9(3)
C18 C5 C23 C29 170.8(4)
C14 C6 C12 O2 170.6(4)
C14 C6 C12 C9 -15.2(2)
C12 C6 C14 C24 -174.9(4)
C16 C6 C12 O2 -5.4(3)
C16 C6 C12 C9 168.8(3)
C12 C6 C16 C19 175.4(4)
C14 C6 C16 C19 -0.7(3)
C16 C6 C14 C24 1.1(3)
C11 C7 C8 N1 -177.4(3)
C8 C7 C11 C13 0.9(3)
C11 C7 C8 C15 0.8(3)
C8 C7 C11 C21 179.7(4)
C20 C7 C8 N1 2.1(2)
C20 C7 C8 C15 -179.7(4)
C8 C7 C20 C26 176.1(4)
C20 C7 C11 C13 -178.6(4)
C20 C7 C11 C21 0.3(3)
C11 C7 C20 C26 -4.4(3)
N1 C8 C15 C25 176.8(4)
C7 C8 C15 C25 -1.4(3)
N1 C9 C12 O2 -52.4(3)
N1 C9 C12 C6 132.9(3)
O4 C9 C12 O2 118.0(3)
O4 C9 C12 C6 -56.6(3)
C5 C10 C22 C27 -2.9(3)
C7 C11 C13 C25 -2.2(3)
C7 C11 C21 C28 2.2(4)
C21 C11 C13 C25 179.0(5)
C13 C11 C21 C28 -179.0(5)
C11 C13 C25 C15 1.6(3)
C6 C14 C24 C17 -1.0(3)
C8 C15 C25 C13 0.2(3)
C6 C16 C19 C17 0.1(3)
C19 C17 C24 C14 0.4(3)
C24 C17 C19 C16 0.0(3)
C7 C20 C26 C28 6.5(5)
C11 C21 C28 C26 -0.1(6)
C10 C22 C27 C29 15.4(5)
C5 C23 C29 C27 16.9(5)
C20 C26 C28 C21 -4.5(5)
C22 C27 C29 C23 -23.8(5)
C18 C5 C10 H10 1.3(14)
C23 C5 C10 H10 175.1(15)
C10 C5 C23 H23A -132.(2)
C10 C5 C23 H23B 107.4(10)
C18 C5 C23 H23A 42.(2)
C18 C5 C23 H23B -78.6(10)
C12 C6 C14 H14 -4.5(14)
C12 C6 C16 H16 -5.6(17)
C14 C6 C16 H16 178.3(18)
C16 C6 C14 H14 171.4(14)
C8 C7 C20 H20A -53.3(16)
C8 C7 C20 H20B 49.(2)
C11 C7 C20 H20A 126.1(16)
C11 C7 C20 H20B -132.(2)
N1 C8 C15 H15 10.5(15)
C7 C8 C15 H15 -167.8(16)
C5 C10 C22 H22A 110.5(17)
C5 C10 C22 H22B -132.1(16)
H10 C10 C22 C27 179.7(15)
H10 C10 C22 H22A -67.(2)
H10 C10 C22 H22B 51.(2)
C7 C11 C13 H13 173.(2)
C7 C11 C21 H21A 143.(3)
C7 C11 C21 H21B -120.(3)
C21 C11 C13 H13 -6.(2)
C13 C11 C21 H21A -38.(3)
C13 C11 C21 H21B 59.(3)
C11 C13 C25 H25 170.4(18)
H13 C13 C25 C15 -174.(2)
H13 C13 C25 H25 -5.(3)
C6 C14 C24 H24 172.(2)
H14 C14 C24 C17 -172.1(13)
H14 C14 C24 H24 0.(3)
C8 C15 C25 H25 -168.8(17)
H15 C15 C25 C13 167.4(15)
H15 C15 C25 H25 -2.(2)
C6 C16 C19 H19 166.8(18)
H16 C16 C19 C17 -178.9(17)
H16 C16 C19 H19 -12.(2)
C24 C17 C19 H19 -164.(2)
C19 C17 C24 H24 -171.(3)
H17 C17 C19 C16 -171.(2)
H17 C17 C19 H19 25.(3)
H17 C17 C24 C14 171.(2)
H17 C17 C24 H24 -1.(3)
C7 C20 C26 H26A -100.(2)
C7 C20 C26 H26B 145.9(5)
H20A C20 C26 C28 -119.6(18)
H20A C20 C26 H26A 134.(3)
H20A C20 C26 H26B 19.8(17)
H20B C20 C26 C28 136.(2)
H20B C20 C26 H26A 29.(3)
H20B C20 C26 H26B -85.(2)
C11 C21 C28 H28A -99.6(5)
C11 C21 C28 H28B 149.0(6)
H21A C21 C28 C26 -128.(4)
H21A C21 C28 H28A 132.(4)
H21A C21 C28 H28B 21.(4)
H21B C21 C28 C26 109.(3)
H21B C21 C28 H28A 9.(3)
H21B C21 C28 H28B -102.(3)
C10 C22 C27 H27A -93.(4)
C10 C22 C27 H27B 151.(2)
H22A C22 C27 C29 -101.8(17)
H22A C22 C27 H27A 149.(4)
H22A C22 C27 H27B 34.(3)
H22B C22 C27 C29 137.6(18)
H22B C22 C27 H27A 29.(4)
H22B C22 C27 H27B -87.(3)
C5 C23 C29 H29A -88.(4)
C5 C23 C29 H29B 160.(3)
H23A C23 C29 C27 143.(3)
H23A C23 C29 H29A 39.(4)
H23A C23 C29 H29B -74.(4)
H23B C23 C29 C27 -98.7(11)
H23B C23 C29 H29A 157.(4)
H23B C23 C29 H29B 44.(3)
C20 C26 C28 H28A 93.3(6)
C20 C26 C28 H28B -151.4(8)
H26A C26 C28 C21 105.(2)
H26A C26 C28 H28A -157.(2)
H26A C26 C28 H28B -42.(2)
H26B C26 C28 C21 -138.1(9)
H26B C26 C28 H28A -40.3(5)
H26B C26 C28 H28B 75.0(7)
C22 C27 C29 H29A 79.(4)
C22 C27 C29 H29B -165.(3)
H27A C27 C29 C23 88.(4)
H27A C27 C29 H29A -169.(5)
H27A C27 C29 H29B -53.(5)
H27B C27 C29 C23 -155.(2)
H27B C27 C29 H29A -52.(4)
H27B C27 C29 H29B 64.(4)

loop_
_cod_related_entry_id
_cod_related_entry_database
_cod_related_entry_code
1 ChemSpider 9999896
